data_4323392
loop_
_publ_author_name
'Michael A. Beswick'
'Natalie L. Cromhout'
'Christopher N. Harmer'
'Michael A. Paver'
'Paul R. Raithby'
'Moira-Ann Rennie'
'Alexander Steiner'
'Dominic S. Wright'

_publ_section_title
;
 Assembly of Mixed-Metal Cages Using Polyimido Antimony(III) Anions.
 Syntheses and Structures of [Sb3(NCy)4(HNCy)2]K.2(toluene),
 [Sb2(NCy)4]2M4 (M = Cu, Ag), and [Sb(NCy)3]2Pb3 (Cy = Cyclohexyl, C6H11)
;
_journal_name_full 'Inorganic Chemistry'
_journal_page_first 1740
_journal_page_last 1744
_journal_paper_doi 10.1021/ic961108b
_journal_volume 36
_journal_year 1997
_chemical_formula_sum 'C43 H74 N6 Pb3 Sb2'
_chemical_formula_weight 1540.15
_chemical_name_systematic
;
 ?
;
_space_group_IT_number 2
_symmetry_cell_setting triclinic
_symmetry_space_group_name_Hall '-P 1'
_symmetry_space_group_name_H-M 'P -1'
_atom_sites_solution_hydrogens geom
_atom_sites_solution_primary direct
_atom_sites_solution_secondary difmap
_audit_creation_method SHELXL
_cell_angle_alpha 65.36(3)
_cell_angle_beta 74.21(3)
_cell_angle_gamma 70.70(3)
_cell_formula_units_Z 2
_cell_length_a 11.071(2)
_cell_length_b 14.892(3)
_cell_length_c 17.262(3)
_cell_measurement_temperature 153(2)
_cell_volume 2411.3(10)
_computing_structure_refinement 'SHELXL-93 (Sheldrick, 1993)'
_computing_structure_solution 'SHELXS-86 (Sheldrick, 1990)'
_diffrn_ambient_temperature 153(2)
_diffrn_radiation_monochromator graphite
_diffrn_radiation_source 'fine-focus sealed tube'
_diffrn_radiation_type MoK\a
_diffrn_radiation_wavelength 0.71073
_diffrn_reflns_av_R_equivalents 0.1341
_diffrn_reflns_av_sigmaI/netI 0.1120
_diffrn_reflns_limit_h_max 11
_diffrn_reflns_limit_h_min -11
_diffrn_reflns_limit_k_max 16
_diffrn_reflns_limit_k_min -14
_diffrn_reflns_limit_l_max 18
_diffrn_reflns_limit_l_min -17
_diffrn_reflns_number 9039
_diffrn_reflns_theta_max 22.50
_diffrn_reflns_theta_min 4.00
_exptl_absorpt_coefficient_mu 11.578
_exptl_absorpt_correction_T_max 1.000
_exptl_absorpt_correction_T_min 0.236
_exptl_absorpt_correction_type 'semi-empirical with psi-scans'
_exptl_crystal_colour yellow
_exptl_crystal_density_diffrn 2.121
_exptl_crystal_description blocks
_exptl_crystal_F_000 1444
_exptl_crystal_size_max 0.3
_exptl_crystal_size_mid 0.2
_exptl_crystal_size_min 0.2
_refine_diff_density_max 4.538
_refine_diff_density_min -5.777
_refine_diff_density_rms 0.533
_refine_ls_extinction_method none
_refine_ls_goodness_of_fit_all 1.063
_refine_ls_goodness_of_fit_obs 1.024
_refine_ls_matrix_type full
_refine_ls_number_parameters 243
_refine_ls_number_reflns 6233
_refine_ls_number_restraints 0
_refine_ls_restrained_S_all 1.072
_refine_ls_restrained_S_obs 1.024
_refine_ls_R_factor_all 0.1337
_refine_ls_R_factor_obs 0.0909
_refine_ls_shift/esd_max 0.000
_refine_ls_shift/esd_mean 0.000
_refine_ls_structure_factor_coef Fsqd
_refine_ls_weighting_details 'w=1/[\s^2^(Fo^2^)+(0.1503P)^2^+215.5831P] where P=(Fo^2^+2Fc^2^)/3'
_refine_ls_weighting_scheme calc
_refine_ls_wR_factor_all 0.2961
_refine_ls_wR_factor_obs 0.2370
_reflns_number_observed 4360
_reflns_number_total 6242
_reflns_observed_criterion >2sigma(I)
_cod_data_source_file ic961108b_2.cif
_cod_data_source_block mb10
_cod_depositor_comments
;
The following automatic conversions were performed:

'_refine_ls_weighting_scheme' value 'calc
w=1/[\s^2^(Fo^2^)+(0.1503P)^2^+215.5831P] where P=(Fo^2^+2Fc^2^)/3'
was changed to 'calc'. New tag '_refine_ls_weighting_details' was
created. The value of the new tag was set to
'w=1/[\s^2^(Fo^2^)+(0.1503P)^2^+215.5831P] where P=(Fo^2^+2Fc^2^)/3'.

Automatic conversion script
Id: cif_fix_values 3143 2015-03-26 13:38:13Z robertas 
;
_cod_original_cell_volume 2411.3(8)
_cod_database_code 4323392

loop_
_symmetry_equiv_pos_as_xyz
'x, y, z'
'-x, -y, -z'

loop_
_atom_site_aniso_label
_atom_site_aniso_U_11
_atom_site_aniso_U_22
_atom_site_aniso_U_33
_atom_site_aniso_U_23
_atom_site_aniso_U_13
_atom_site_aniso_U_12
Pb1 0.0280(7) 0.0273(8) 0.0255(8) -0.0191(6) -0.0017(6) -0.0043(6)
Pb2 0.0294(7) 0.0259(8) 0.0295(8) -0.0217(6) -0.0002(6) -0.0062(6)
Pb3 0.0283(7) 0.0251(8) 0.0264(8) -0.0182(6) -0.0023(6) -0.0045(6)
Sb1 0.0250(12) 0.0274(13) 0.0282(14) -0.0198(10) 0.0001(10) -0.0049(10)
Sb2 0.0253(12) 0.0272(13) 0.0287(14) -0.0206(11) 0.0004(10) -0.0053(10)

loop_
_atom_site_label
_atom_site_type_symbol
_atom_site_fract_x
_atom_site_fract_y
_atom_site_fract_z
_atom_site_U_iso_or_equiv
_atom_site_thermal_displace_type
_atom_site_occupancy
_atom_site_calc_flag
_atom_site_refinement_flags
_atom_site_disorder_group
Pb1 Pb 0.44441(12) 0.65323(10) 0.32451(8) 0.0248(4) Uani 1 d . .
Pb2 Pb 0.44538(12) 0.55986(10) 0.15670(9) 0.0252(4) Uani 1 d . .
Pb3 Pb 0.38093(12) 0.83721(10) 0.10936(8) 0.0244(4) Uani 1 d . .
Sb1 Sb 0.6820(2) 0.6699(2) 0.1453(2) 0.0248(6) Uani 1 d . .
Sb2 Sb 0.1643(2) 0.6962(2) 0.24777(15) 0.0247(6) Uani 1 d . .
N1 N 0.5445(24) 0.7713(20) 0.1966(18) 0.024(6) Uiso 1 d . .
N2 N 0.5502(24) 0.6964(20) 0.0754(17) 0.021(6) Uiso 1 d . .
N3 N 0.5941(24) 0.5594(20) 0.2363(17) 0.022(6) Uiso 1 d . .
N4 N 0.2690(24) 0.7086(20) 0.1308(17) 0.021(6) Uiso 1 d . .
N5 N 0.2706(26) 0.7811(21) 0.2586(18) 0.027(7) Uiso 1 d . .
N6 N 0.3170(21) 0.5747(17) 0.2923(15) 0.011(5) Uiso 1 d . .
C40 C 0.2073(26) 0.7387(21) 0.0562(18) 0.010(6) Uiso 1 d . .
H40 H 0.2747(26) 0.7555(21) 0.0040(18) 0.012 Uiso 1 calc R .
C41 C 0.1635(42) 0.6555(34) 0.0555(29) 0.050(11) Uiso 1 d . .
H41A H 0.2396(42) 0.5970(34) 0.0565(29) 0.060 Uiso 1 calc R .
H41B H 0.1025(42) 0.6333(34) 0.1094(29) 0.060 Uiso 1 calc R .
C42 C 0.0997(43) 0.6796(36) -0.0179(31) 0.056(12) Uiso 1 d . .
H42A H 0.0613(43) 0.6229(36) -0.0059(31) 0.067 Uiso 1 calc R .
H42B H 0.1663(43) 0.6836(36) -0.0700(31) 0.067 Uiso 1 calc R .
C43 C -0.0059(37) 0.7786(29) -0.0371(27) 0.039(9) Uiso 1 d . .
H43A H -0.0294(37) 0.7976(29) -0.0943(27) 0.047 Uiso 1 calc R .
H43B H -0.0841(37) 0.7687(29) 0.0068(27) 0.047 Uiso 1 calc R .
C44 C 0.0383(39) 0.8604(32) -0.0365(27) 0.044(10) Uiso 1 d . .
H44A H -0.0346(39) 0.9222(32) -0.0442(27) 0.052 Uiso 1 calc R .
H44B H 0.1078(39) 0.8767(32) -0.0863(27) 0.052 Uiso 1 calc R .
C45 C 0.0870(39) 0.8360(33) 0.0425(28) 0.046(10) Uiso 1 d . .
H45A H 0.0171(39) 0.8223(33) 0.0926(28) 0.056 Uiso 1 calc R .
H45B H 0.1138(39) 0.8951(33) 0.0388(28) 0.056 Uiso 1 calc R .
C50 C 0.2022(27) 0.8633(22) 0.2941(19) 0.014(6) Uiso 1 d . .
H50 H 0.2716(27) 0.8884(22) 0.2997(19) 0.017 Uiso 1 calc R .
C51 C 0.1150(36) 0.9557(29) 0.2386(25) 0.037(9) Uiso 1 d . .
H51A H 0.0511(36) 0.9332(29) 0.2251(25) 0.044 Uiso 1 calc R .
H51B H 0.1680(36) 0.9877(29) 0.1834(25) 0.044 Uiso 1 calc R .
C52 C 0.0421(43) 1.0360(35) 0.2793(29) 0.053(11) Uiso 1 d . .
H52A H -0.0246(43) 1.0874(35) 0.2443(29) 0.064 Uiso 1 calc R .
H52B H 0.1033(43) 1.0714(35) 0.2799(29) 0.064 Uiso 1 calc R .
C53 C -0.0228(32) 0.9868(27) 0.3717(22) 0.029(8) Uiso 1 d . .
H53A H -0.0588(32) 1.0388(27) 0.3990(22) 0.035 Uiso 1 calc R .
H53B H -0.0961(32) 0.9642(27) 0.3695(22) 0.035 Uiso 1 calc R .
C54 C 0.0635(41) 0.9006(33) 0.4248(29) 0.050(11) Uiso 1 d . .
H54A H 0.0133(41) 0.8713(33) 0.4822(29) 0.060 Uiso 1 calc R .
H54B H 0.1300(41) 0.9252(33) 0.4334(29) 0.060 Uiso 1 calc R .
C55 C 0.1307(33) 0.8175(27) 0.3885(23) 0.031(8) Uiso 1 d . .
H55A H 0.0664(33) 0.7850(27) 0.3878(23) 0.037 Uiso 1 calc R .
H55B H 0.1943(33) 0.7648(27) 0.4254(23) 0.037 Uiso 1 calc R .
C30 C 0.6744(31) 0.4564(26) 0.2816(22) 0.026(8) Uiso 1 d . .
H30 H 0.6146(31) 0.4117(26) 0.3193(22) 0.032 Uiso 1 calc R .
C31 C 0.7640(43) 0.4080(35) 0.2192(31) 0.055(12) Uiso 1 d . .
H31A H 0.7122(43) 0.4025(35) 0.1835(31) 0.067 Uiso 1 calc R .
H31B H 0.8222(43) 0.4524(35) 0.1801(31) 0.067 Uiso 1 calc R .
C32 C 0.8435(38) 0.3052(31) 0.2632(27) 0.044(10) Uiso 1 d . .
H32A H 0.9037(38) 0.2780(31) 0.2195(27) 0.053 Uiso 1 calc R .
H32B H 0.7862(38) 0.2585(31) 0.2978(27) 0.053 Uiso 1 calc R .
C33 C 0.9229(39) 0.3091(33) 0.3237(28) 0.046(10) Uiso 1 d . .
H33A H 0.9903(39) 0.3461(33) 0.2880(28) 0.055 Uiso 1 calc R .
H33B H 0.9670(39) 0.2387(33) 0.3570(28) 0.055 Uiso 1 calc R .
C34 C 0.8329(35) 0.3641(29) 0.3889(25) 0.036(9) Uiso 1 d . .
H34A H 0.7764(35) 0.3205(29) 0.4322(25) 0.043 Uiso 1 calc R .
H34B H 0.8875(35) 0.3746(29) 0.4197(25) 0.043 Uiso 1 calc R .
C35 C 0.7516(36) 0.4643(30) 0.3403(26) 0.038(9) Uiso 1 d . .
H35A H 0.8082(36) 0.5111(30) 0.3041(26) 0.046 Uiso 1 calc R .
H35B H 0.6899(36) 0.4943(30) 0.3819(26) 0.046 Uiso 1 calc R .
C10 C 0.5894(35) 0.8426(28) 0.2142(24) 0.034(9) Uiso 1 d . .
H10 H 0.5116(35) 0.8829(28) 0.2417(24) 0.041 Uiso 1 calc R .
C11 C 0.6440(31) 0.9192(25) 0.1305(22) 0.024(8) Uiso 1 d . .
H11A H 0.5783(31) 0.9542(25) 0.0914(22) 0.029 Uiso 1 calc R .
H11B H 0.7212(31) 0.8819(25) 0.1012(22) 0.029 Uiso 1 calc R .
C12 C 0.6831(40) 1.0019(32) 0.1476(28) 0.047(10) Uiso 1 d . .
H12A H 0.7236(40) 1.0468(32) 0.0930(28) 0.056 Uiso 1 calc R .
H12B H 0.6051(40) 1.0446(32) 0.1714(28) 0.056 Uiso 1 calc R .
C13 C 0.7799(35) 0.9456(28) 0.2127(24) 0.035(9) Uiso 1 d . .
H13A H 0.8614(35) 0.9090(28) 0.1862(24) 0.042 Uiso 1 calc R .
H13B H 0.8003(35) 0.9957(28) 0.2278(24) 0.042 Uiso 1 calc R .
C14 C 0.7235(56) 0.8715(43) 0.2924(38) 0.080(16) Uiso 1 d . .
H14A H 0.6431(56) 0.9096(43) 0.3185(38) 0.096 Uiso 1 calc R .
H14B H 0.7852(56) 0.8396(43) 0.3341(38) 0.096 Uiso 1 calc R .
C15 C 0.6923(33) 0.7888(27) 0.2798(24) 0.031(8) Uiso 1 d . .
H15A H 0.6551(33) 0.7433(27) 0.3356(24) 0.037 Uiso 1 calc R .
H15B H 0.7717(33) 0.7476(27) 0.2557(24) 0.037 Uiso 1 calc R .
C20 C 0.5840(32) 0.7155(26) -0.0197(22) 0.027(8) Uiso 1 d . .
H20 H 0.5038(32) 0.7205(26) -0.0388(22) 0.032 Uiso 1 calc R .
C21 C 0.6901(33) 0.6220(27) -0.0382(23) 0.031(8) Uiso 1 d . .
H21A H 0.7696(33) 0.6093(27) -0.0154(23) 0.038 Uiso 1 calc R .
H21B H 0.6571(33) 0.5597(27) -0.0096(23) 0.038 Uiso 1 calc R .
C22 C 0.7195(49) 0.6480(39) -0.1343(32) 0.065(13) Uiso 1 d . .
H22A H 0.6411(49) 0.6526(39) -0.1543(32) 0.078 Uiso 1 calc R .
H22B H 0.7886(49) 0.5913(39) -0.1467(32) 0.078 Uiso 1 calc R .
C23 C 0.7633(37) 0.7496(30) -0.1881(27) 0.041(10) Uiso 1 d . .
H23A H 0.8451(37) 0.7451(30) -0.1722(27) 0.050 Uiso 1 calc R .
H23B H 0.7783(37) 0.7616(30) -0.2505(27) 0.050 Uiso 1 calc R .
C24 C 0.6598(39) 0.8342(32) -0.1694(27) 0.045(10) Uiso 1 d . .
H24A H 0.5819(39) 0.8424(32) -0.1917(27) 0.054 Uiso 1 calc R .
H24B H 0.6888(39) 0.8981(32) -0.2008(27) 0.054 Uiso 1 calc R .
C25 C 0.6231(33) 0.8192(27) -0.0750(22) 0.029(8) Uiso 1 d . .
H25A H 0.5495(33) 0.8763(27) -0.0674(22) 0.034 Uiso 1 calc R .
H25B H 0.6972(33) 0.8204(27) -0.0540(22) 0.034 Uiso 1 calc R .
C60 C 0.2923(41) 0.4789(33) 0.3609(28) 0.047(10) Uiso 1 d . .
H60 H 0.3786(41) 0.4325(33) 0.3752(28) 0.056 Uiso 1 calc R .
C61 C 0.2270(35) 0.4226(27) 0.3346(24) 0.033(9) Uiso 1 d . .
H61A H 0.2802(35) 0.4078(27) 0.2830(24) 0.039 Uiso 1 calc R .
H61B H 0.1409(35) 0.4660(27) 0.3197(24) 0.039 Uiso 1 calc R .
C62 C 0.2114(35) 0.3226(28) 0.4088(24) 0.035(9) Uiso 1 d . .
H62A H 0.2980(35) 0.2783(28) 0.4217(24) 0.042 Uiso 1 calc R .
H62B H 0.1695(35) 0.2866(28) 0.3910(24) 0.042 Uiso 1 calc R .
C63 C 0.1286(44) 0.3415(37) 0.4917(31) 0.056(12) Uiso 1 d . .
H63A H 0.0412(44) 0.3854(37) 0.4804(31) 0.067 Uiso 1 calc R .
H63B H 0.1196(44) 0.2762(37) 0.5390(31) 0.067 Uiso 1 calc R .
C64 C 0.2039(40) 0.3954(32) 0.5152(28) 0.047(11) Uiso 1 d . .
H64A H 0.2912(40) 0.3504(32) 0.5255(28) 0.056 Uiso 1 calc R .
H64B H 0.1579(40) 0.4071(32) 0.5693(28) 0.056 Uiso 1 calc R .
C65 C 0.2180(40) 0.5012(32) 0.4411(27) 0.046(10) Uiso 1 d . .
H65A H 0.1315(40) 0.5473(32) 0.4304(27) 0.055 Uiso 1 calc R .
H65B H 0.2654(40) 0.5344(32) 0.4581(27) 0.055 Uiso 1 calc R .
C1T C 0.5678(79) 0.1724(65) 0.3242(54) 0.133(28) Uiso 1 d . .
H1T1 H 0.6135(484) 0.2265(321) 0.2910(127) 0.199 Uiso 1 calc R .
H1T2 H 0.4742(109) 0.2018(414) 0.3261(58) 0.199 Uiso 1 calc R .
H1T3 H 0.5955(545) 0.1215(117) 0.2967(147) 0.199 Uiso 1 calc R .
C2T C 0.5980(49) 0.1237(42) 0.4120(36) 0.068(14) Uiso 1 d . .
C3T C 0.6528(43) 0.0171(36) 0.4525(31) 0.057(12) Uiso 1 d . .
H3T H 0.6826(43) -0.0257(36) 0.4195(31) 0.068 Uiso 1 calc R .
C4T C 0.6623(54) -0.0227(49) 0.5363(40) 0.081(16) Uiso 1 d . .
H4T H 0.6947(54) -0.0940(49) 0.5639(40) 0.097 Uiso 1 calc R .
C5T C 0.6258(60) 0.0389(52) 0.5795(47) 0.094(19) Uiso 1 d . .
H5T H 0.6282(60) 0.0091(52) 0.6398(47) 0.113 Uiso 1 calc R .
C6T C 0.5827(50) 0.1471(43) 0.5426(37) 0.073(15) Uiso 1 d . .
H6T H 0.5642(50) 0.1893(43) 0.5752(37) 0.088 Uiso 1 calc R .
C7T C 0.5702(44) 0.1848(39) 0.4609(32) 0.059(12) Uiso 1 d . .
H7T H 0.5410(44) 0.2566(39) 0.4339(32) 0.071 Uiso 1 calc R .

loop_
_atom_type_symbol
_atom_type_description
_atom_type_scat_dispersion_real
_atom_type_scat_dispersion_imag
_atom_type_scat_source
C C 0.0033 0.0016 'International Tables Vol C Tables 4.2.6.8 and 6.1.1.4'
H H 0.0000 0.0000 'International Tables Vol C Tables 4.2.6.8 and 6.1.1.4'
N N 0.0061 0.0033 'International Tables Vol C Tables 4.2.6.8 and 6.1.1.4'
Sb Sb -0.5866 1.5461 'International Tables Vol C Tables 4.2.6.8 and 6.1.1.4'
Pb Pb -3.3944 10.1111 'International Tables Vol C Tables 4.2.6.8 and 6.1.1.4'

loop_
_geom_angle_atom_site_label_1
_geom_angle_atom_site_label_2
_geom_angle_atom_site_label_3
_geom_angle
_geom_angle_site_symmetry_1
_geom_angle_site_symmetry_3
_geom_angle_publ_flag
N5 Pb1 N6 71.2(9) . . ?
N5 Pb1 N3 115.3(9) . . ?
N6 Pb1 N3 74.5(8) . . ?
N5 Pb1 N1 74.5(9) . . ?
N6 Pb1 N1 113.2(8) . . ?
N3 Pb1 N1 71.1(9) . . ?
N5 Pb1 Sb1 99.5(7) . . ?
N6 Pb1 Sb1 98.1(6) . . ?
N3 Pb1 Sb1 35.7(6) . . ?
N1 Pb1 Sb1 36.0(7) . . ?
N5 Pb1 Sb2 35.9(7) . . ?
N6 Pb1 Sb2 35.6(5) . . ?
N3 Pb1 Sb2 98.1(6) . . ?
N1 Pb1 Sb2 97.2(6) . . ?
Sb1 Pb1 Sb2 104.02(7) . . ?
N5 Pb1 Pb3 41.2(7) . . ?
N6 Pb1 Pb3 79.8(5) . . ?
N3 Pb1 Pb3 80.1(6) . . ?
N1 Pb1 Pb3 39.4(6) . . ?
Sb1 Pb1 Pb3 58.26(5) . . ?
Sb2 Pb1 Pb3 57.76(6) . . ?
N5 Pb1 Pb2 80.8(7) . . ?
N6 Pb1 Pb2 40.6(6) . . ?
N3 Pb1 Pb2 40.1(6) . . ?
N1 Pb1 Pb2 78.9(7) . . ?
Sb1 Pb1 Pb2 57.51(5) . . ?
Sb2 Pb1 Pb2 58.04(5) . . ?
Pb3 Pb1 Pb2 60.57(4) . . ?
N4 Pb2 N2 76.6(8) . . ?
N4 Pb2 N3 113.5(9) . . ?
N2 Pb2 N3 69.3(9) . . ?
N4 Pb2 N6 69.1(8) . . ?
N2 Pb2 N6 112.3(8) . . ?
N3 Pb2 N6 73.9(8) . . ?
N4 Pb2 Sb1 98.7(6) . . ?
N2 Pb2 Sb1 34.0(6) . . ?
N3 Pb2 Sb1 35.7(6) . . ?
N6 Pb2 Sb1 97.3(5) . . ?
N4 Pb2 Sb2 33.9(6) . . ?
N2 Pb2 Sb2 98.1(6) . . ?
N3 Pb2 Sb2 98.0(6) . . ?
N6 Pb2 Sb2 35.6(5) . . ?
Sb1 Pb2 Sb2 103.84(6) . . ?
N4 Pb2 Pb1 78.4(6) . . ?
N2 Pb2 Pb1 78.0(7) . . ?
N3 Pb2 Pb1 40.3(6) . . ?
N6 Pb2 Pb1 39.7(5) . . ?
Sb1 Pb2 Pb1 57.68(5) . . ?
Sb2 Pb2 Pb1 57.65(5) . . ?
N1 Pb3 N5 74.2(9) . . ?
N1 Pb3 N4 112.5(9) . . ?
N5 Pb3 N4 70.6(9) . . ?
N1 Pb3 N2 68.8(9) . . ?
N5 Pb3 N2 111.9(9) . . ?
N4 Pb3 N2 73.9(8) . . ?
N1 Pb3 Sb2 98.9(6) . . ?
N5 Pb3 Sb2 36.5(6) . . ?
N4 Pb3 Sb2 34.8(6) . . ?
N2 Pb3 Sb2 97.5(6) . . ?
N1 Pb3 Sb1 35.3(7) . . ?
N5 Pb3 Sb1 97.2(6) . . ?
N4 Pb3 Sb1 96.5(6) . . ?
N2 Pb3 Sb1 33.9(6) . . ?
Sb2 Pb3 Sb1 103.92(7) . . ?
N1 Pb3 Pb1 40.8(6) . . ?
N5 Pb3 Pb1 39.5(6) . . ?
N4 Pb3 Pb1 78.1(6) . . ?
N2 Pb3 Pb1 77.8(6) . . ?
Sb2 Pb3 Pb1 58.15(5) . . ?
Sb1 Pb3 Pb1 57.74(6) . . ?
N2 Sb1 N3 85.5(10) . . ?
N2 Sb1 N1 85.0(11) . . ?
N3 Sb1 N1 86.9(11) . . ?
N2 Sb1 Pb2 42.6(7) . . ?
N3 Sb1 Pb2 43.4(7) . . ?
N1 Sb1 Pb2 89.9(7) . . ?
N2 Sb1 Pb1 89.6(8) . . ?
N3 Sb1 Pb1 43.7(8) . . ?
N1 Sb1 Pb1 43.9(7) . . ?
Pb2 Sb1 Pb1 64.80(5) . . ?
N2 Sb1 Pb3 44.0(8) . . ?
N3 Sb1 Pb3 90.2(7) . . ?
N1 Sb1 Pb3 41.5(7) . . ?
Pb2 Sb1 Pb3 64.95(5) . . ?
Pb1 Sb1 Pb3 64.00(6) . . ?
N4 Sb2 N6 84.7(10) . . ?
N4 Sb2 N5 88.1(11) . . ?
N6 Sb2 N5 84.0(10) . . ?
N4 Sb2 Pb3 44.6(7) . . ?
N6 Sb2 Pb3 89.7(6) . . ?
N5 Sb2 Pb3 44.5(8) . . ?
N4 Sb2 Pb1 89.2(7) . . ?
N6 Sb2 Pb1 42.5(6) . . ?
N5 Sb2 Pb1 41.8(8) . . ?
Pb3 Sb2 Pb1 64.10(5) . . ?
N4 Sb2 Pb2 41.7(7) . . ?
N6 Sb2 Pb2 43.6(7) . . ?
N5 Sb2 Pb2 90.1(8) . . ?
Pb3 Sb2 Pb2 64.83(5) . . ?
Pb1 Sb2 Pb2 64.32(5) . . ?
C10 N1 Sb1 117.7(21) . . ?
C10 N1 Pb3 119.0(21) . . ?
Sb1 N1 Pb3 103.1(11) . . ?
C10 N1 Pb1 114.1(21) . . ?
Sb1 N1 Pb1 100.1(11) . . ?
Pb3 N1 Pb1 99.8(9) . . ?
C20 N2 Sb1 121.9(19) . . ?
C20 N2 Pb2 113.9(19) . . ?
Sb1 N2 Pb2 103.4(11) . . ?
C20 N2 Pb3 113.1(19) . . ?
Sb1 N2 Pb3 102.1(11) . . ?
Pb2 N2 Pb3 99.6(9) . . ?
C30 N3 Sb1 120.0(19) . . ?
C30 N3 Pb2 114.8(19) . . ?
Sb1 N3 Pb2 100.9(11) . . ?
C30 N3 Pb1 117.6(20) . . ?
Sb1 N3 Pb1 100.7(11) . . ?
Pb2 N3 Pb1 99.6(9) . . ?
C40 N4 Sb2 121.3(18) . . ?
C40 N4 Pb2 117.5(19) . . ?
Sb2 N4 Pb2 104.4(11) . . ?
C40 N4 Pb3 109.9(17) . . ?
Sb2 N4 Pb3 100.6(11) . . ?
Pb2 N4 Pb3 99.8(9) . . ?
C50 N5 Sb2 119.2(18) . . ?
C50 N5 Pb1 118.1(19) . . ?
Sb2 N5 Pb1 102.3(11) . . ?
C50 N5 Pb3 115.4(18) . . ?
Sb2 N5 Pb3 98.9(11) . . ?
Pb1 N5 Pb3 99.3(10) . . ?
C60 N6 Sb2 120.2(21) . . ?
C60 N6 Pb1 115.2(21) . . ?
Sb2 N6 Pb1 101.9(9) . . ?
C60 N6 Pb2 115.9(22) . . ?
Sb2 N6 Pb2 100.8(9) . . ?
Pb1 N6 Pb2 99.7(8) . . ?
N4 C40 C41 112.8(27) . . ?
N4 C40 C45 116.2(27) . . ?
C41 C40 C45 106.9(28) . . ?
C42 C41 C40 116.4(36) . . ?
C41 C42 C43 114.5(40) . . ?
C44 C43 C42 110.6(34) . . ?
C43 C44 C45 114.0(36) . . ?
C44 C45 C40 110.5(35) . . ?
N5 C50 C51 116.3(27) . . ?
N5 C50 C55 110.1(24) . . ?
C51 C50 C55 112.1(26) . . ?
C50 C51 C52 114.5(33) . . ?
C51 C52 C53 110.7(35) . . ?
C54 C53 C52 113.8(33) . . ?
C53 C54 C55 114.5(36) . . ?
C54 C55 C50 110.0(29) . . ?
N3 C30 C31 111.8(30) . . ?
N3 C30 C35 109.9(28) . . ?
C31 C30 C35 110.8(31) . . ?
C32 C31 C30 112.5(37) . . ?
C31 C32 C33 111.1(37) . . ?
C32 C33 C34 112.0(32) . . ?
C35 C34 C33 109.8(33) . . ?
C34 C35 C30 113.2(32) . . ?
N1 C10 C11 111.6(30) . . ?
N1 C10 C15 114.4(29) . . ?
C11 C10 C15 109.8(27) . . ?
C10 C11 C12 112.3(30) . . ?
C13 C12 C11 108.4(32) . . ?
C14 C13 C12 110.2(35) . . ?
C13 C14 C15 115.5(45) . . ?
C14 C15 C10 107.2(34) . . ?
N2 C20 C25 113.4(28) . . ?
N2 C20 C21 111.3(26) . . ?
C25 C20 C21 112.0(27) . . ?
C22 C21 C20 107.7(32) . . ?
C21 C22 C23 115.5(40) . . ?
C24 C23 C22 108.3(36) . . ?
C23 C24 C25 114.1(34) . . ?
C24 C25 C20 111.8(31) . . ?
N6 C60 C65 108.8(34) . . ?
N6 C60 C61 114.3(32) . . ?
C65 C60 C61 112.5(33) . . ?
C60 C61 C62 110.0(31) . . ?
C61 C62 C63 111.8(34) . . ?
C64 C63 C62 105.1(34) . . ?
C63 C64 C65 111.9(35) . . ?
C60 C65 C64 107.2(36) . . ?
C7T C2T C3T 117.1(50) . . ?
C7T C2T C1T 118.1(57) . . ?
C3T C2T C1T 124.8(59) . . ?
C4T C3T C2T 120.6(55) . . ?
C5T C4T C3T 118.5(64) . . ?
C4T C5T C6T 124.7(68) . . ?
C7T C6T C5T 115.9(59) . . ?
C6T C7T C2T 122.6(54) . . ?

loop_
_geom_bond_atom_site_label_1
_geom_bond_atom_site_label_2
_geom_bond_distance
_geom_bond_site_symmetry_2
_geom_bond_publ_flag
Pb1 N5 2.36(3) . ?
Pb1 N6 2.39(2) . ?
Pb1 N3 2.43(3) . ?
Pb1 N1 2.43(3) . ?
Pb1 Sb1 3.451(3) . ?
Pb1 Sb2 3.464(3) . ?
Pb1 Pb3 3.668(2) . ?
Pb1 Pb2 3.695(2) . ?
Pb2 N4 2.39(3) . ?
Pb2 N2 2.40(2) . ?
Pb2 N3 2.41(3) . ?
Pb2 N6 2.44(2) . ?
Pb2 Sb1 3.445(3) . ?
Pb2 Sb2 3.479(3) . ?
Pb3 N1 2.36(3) . ?
Pb3 N5 2.45(3) . ?
Pb3 N4 2.46(3) . ?
Pb3 N2 2.47(3) . ?
Pb3 Sb2 3.449(3) . ?
Pb3 Sb1 3.471(3) . ?
Sb1 N2 1.98(3) . ?
Sb1 N3 2.05(3) . ?
Sb1 N1 2.06(3) . ?
Sb2 N4 2.00(3) . ?
Sb2 N6 2.06(2) . ?
Sb2 N5 2.08(3) . ?
N1 C10 1.47(5) . ?
N2 C20 1.50(4) . ?
N3 C30 1.49(4) . ?
N4 C40 1.46(4) . ?
N5 C50 1.49(4) . ?
N6 C60 1.48(5) . ?
C40 C41 1.48(5) . ?
C40 C45 1.59(5) . ?
C41 C42 1.47(6) . ?
C42 C43 1.52(6) . ?
C43 C44 1.46(5) . ?
C44 C45 1.46(6) . ?
C50 C51 1.51(5) . ?
C50 C55 1.57(5) . ?
C51 C52 1.53(6) . ?
C52 C53 1.53(5) . ?
C53 C54 1.44(5) . ?
C54 C55 1.50(6) . ?
C30 C31 1.50(6) . ?
C30 C35 1.55(5) . ?
C31 C32 1.48(6) . ?
C32 C33 1.56(6) . ?
C33 C34 1.60(6) . ?
C34 C35 1.49(5) . ?
C10 C11 1.54(5) . ?
C10 C15 1.60(5) . ?
C11 C12 1.59(5) . ?
C12 C13 1.55(5) . ?
C13 C14 1.49(6) . ?
C14 C15 1.49(6) . ?
C20 C25 1.57(5) . ?
C20 C21 1.58(5) . ?
C21 C22 1.50(6) . ?
C22 C23 1.57(6) . ?
C23 C24 1.48(6) . ?
C24 C25 1.51(5) . ?
C60 C65 1.51(6) . ?
C60 C61 1.53(5) . ?
C61 C62 1.53(5) . ?
C62 C63 1.55(6) . ?
C63 C64 1.55(6) . ?
C64 C65 1.59(6) . ?
C1T C2T 1.46(9) . ?
C2T C7T 1.40(7) . ?
C2T C3T 1.43(7) . ?
C3T C4T 1.33(7) . ?
C4T C5T 1.31(8) . ?
C5T C6T 1.43(8) . ?
C6T C7T 1.31(7) . ?
